data_7714471
loop_
_publ_author_name
'Zahradn\'ikov\'a, Eva'
'Sutter, Jean-Pascal'
'Hala\<s, Petr'
'Draho\<s, Bohuslav'

_publ_section_title
;
 Trigonal prismatic coordination geometry imparted by a macrocyclic
 ligand: an approach to large axial magnetic anisotropy for Co(II)
;
_journal_name_full 'Dalton Transactions'
_journal_paper_doi 10.1039/D3DT02639F
_journal_year 2023
_chemical_formula_moiety 'C17 H29 Cl Co N5, Cl, 3(H2 O)'
_chemical_formula_sum 'C17 H35 Cl2 Co N5 O3'
_chemical_formula_weight 487.33
_space_group_crystal_system triclinic
_space_group_IT_number 2
_space_group_name_Hall '-P 1'
_space_group_name_H-M_alt 'P -1'
_atom_sites_solution_hydrogens mixed
_audit_creation_date 2023-03-16
_audit_creation_method
;
Olex2 1.5
(compiled 2021.10.07 svn.r9718050b for OlexSys, GUI svn.r6410)
;
_audit_update_record
;
2023-07-06 deposited with the CCDC.	2023-11-15 downloaded from the CCDC.
;
_cell_angle_alpha 79.8000(10)
_cell_angle_beta 81.4420(10)
_cell_angle_gamma 88.9580(10)
_cell_formula_units_Z 2
_cell_length_a 8.51040(10)
_cell_length_b 10.46290(10)
_cell_length_c 12.91000(10)
_cell_measurement_reflns_used 15855
_cell_measurement_temperature 276(2)
_cell_measurement_theta_max 71.2180
_cell_measurement_theta_min 3.4990
_cell_volume 1118.75(2)
_computing_cell_refinement 'CrysAlisPro 1.171.42.57a (Rigaku OD, 2022)'
_computing_data_collection 'CrysAlisPro 1.171.42.57a (Rigaku OD, 2022)'
_computing_data_reduction 'CrysAlisPro 1.171.42.57a (Rigaku OD, 2022)'
_computing_molecular_graphics 'Olex2 1.5 (Dolomanov et al., 2009)'
_computing_publication_material 'Olex2 1.5 (Dolomanov et al., 2009)'
_computing_structure_refinement 'SHELXL 2014/7 (Sheldrick, 2015)'
_diffrn_ambient_environment air
_diffrn_ambient_temperature 276(2)
_diffrn_detector 'Hybrid Pixel Array Detector'
_diffrn_detector_area_resol_mean 10.0000
_diffrn_detector_type HyPix3000
_diffrn_measured_fraction_theta_full 0.999
_diffrn_measured_fraction_theta_max 0.987
_diffrn_measurement_details
;
List of Runs (angles in degrees, time in seconds):

  # Type    Start    End  Width  t~exp~   \w     \q     \k     \f   Frames
#--------------------------------------------------------------------------
  1  \w   -107.00 -63.00   0.50    0.25    --  -42.75 -71.00  35.00   88
  2  \w     66.00  97.00   0.50    0.25    --   44.00  71.00 166.00   62
  3  \w    -14.00  23.00   0.50    0.25    --   44.00 -71.00  35.00   74
  4  \w    -85.00 -60.00   0.50    0.60    --  -99.89  71.00 166.00   50
  5  \w   -158.00 -77.00   0.50    0.60    --  -99.89 -71.00  35.00  162
  6  \w     79.00 116.00   0.50    0.60    --  101.14  71.00 166.00   74
  7  \w    142.00 167.00   0.50    0.60    --  101.14  71.00 166.00   50
  8  \w     35.00  89.00   0.50    0.60    --  101.14 -71.00  35.00  108
  9  \w    -51.00  -3.00   0.50    0.25    --  -10.00 113.00 146.50   96
 10  \w    -24.00   1.00   0.50    0.25    --   14.00 107.00-125.39   50
 11  \w    -79.00 -19.00   0.50    0.25    --  -26.00 133.00 -21.87  120
 12  \w     -3.00  22.00   0.50    0.25    --   26.00 100.00   3.61   50
 13  \w      3.00  28.00   0.50    0.25    --   34.00  94.00 153.40   50
 14  \w      2.00  27.00   0.50    0.25    --   34.00  97.00-177.80   50
 15  \w      1.00  26.00   0.50    0.25    --   34.00  98.00 102.97   50
 16  \w      2.00  27.00   0.50    0.25    --   34.00  95.00 -66.97   50
 17  \w      2.00  27.00   0.50    0.25    --   34.00  97.00  29.64   50
 18  \w      8.00  37.00   0.50    0.25    --   38.00  92.00 -57.46   58
 19  \w    -41.00 -15.00   0.50    0.25    --  -42.00 -84.00 -43.20   52
 20  \w    -40.00 -14.00   0.50    0.25    --  -42.00 -88.00 -66.95   52
 21  \w     13.00  38.00   0.50    0.25    --   42.00  87.00  90.95   50
 22  \w    -40.00 -15.00   0.50    0.25    --  -42.00 -88.00-136.76   50
 23  \w     14.00  39.00   0.50    0.25    --   42.00  86.00-174.03   50
 24  \w     13.00  38.00   0.50    0.25    --   42.00  89.00 -49.71   50
 25  \w    -46.00  -2.00   0.50    0.25    --  -42.75  71.00 166.00   88
 26  \w    -96.00 -52.00   0.50    0.25    --  -42.75 138.00 -60.00   88
 27  \w    -94.00 -46.00   0.50    0.25    --  -42.75 138.00-180.00   96
 28  \w    -39.00 -13.00   0.50    0.25    --  -42.75 -89.00 -82.15   52
 29  \w     16.00  41.00   0.50    0.25    --   46.00  90.00-143.30   50
 30  \w     16.00  41.00   0.50    0.25    --   46.00  92.00  23.98   50
 31  \w     16.00  41.00   0.50    0.25    --   46.00  92.00 114.68   50
 32  \w     16.00  41.00   0.50    0.25    --   46.00  90.00 177.74   50
 33  \w     16.00  41.00   0.50    0.25    --   46.00  90.00-124.05   50
 34  \w     16.00  41.00   0.50    0.25    --   46.00  92.00  71.76   50
 35  \w    -55.00 -27.00   0.50    0.25    --  -50.00 -73.00-126.91   56
 36  \w    -69.00 -29.00   0.50    0.25    --  -54.00 -77.00 141.56   80
 37  \w   -117.00 -91.00   0.50    0.25    --  -54.00 -77.00 141.56   52
 38  \w    -59.00 -33.00   0.50    0.25    --  -54.00 -70.00 -98.60   52
 39  \w    -63.00 -30.00   0.50    0.25    --  -54.00 -74.00 -12.55   66
 40  \w    -70.00 -29.00   0.50    0.25    --  -54.00 -77.00  79.16   82
 41  \w    -64.00 -31.00   0.50    0.25    --  -54.00 -73.00-164.78   66
 42  \w    -57.00 -30.00   0.50    0.25    --  -54.00 -74.00 -49.65   54
 43  \w    -61.00 -35.00   0.50    0.25    --  -58.00 -71.00 -35.80   52
 44  \w    -79.00 -33.00   0.50    0.25    --  -58.00 -75.00 178.45   92
 45  \w    -58.00 -33.00   0.50    0.25    --  -58.00 -76.00  52.07   50
 46  \w    -60.00 -34.00   0.50    0.25    --  -58.00 -73.00  31.36   52
 47  \w    -59.00 -33.00   0.50    0.25    --  -58.00 -75.00 -72.23   52
 48  \w    -63.00 -38.00   0.50    0.25    --  -62.00 -77.00-105.85   50
 49  \w    -82.00 -39.00   0.50    0.25    --  -62.00 -71.00 111.16   86
 50  \w    -78.00 -40.00   0.50    0.25    --  -62.00 -69.00 124.06   76
 51  \w    -64.00 -38.00   0.50    0.25    --  -62.00 -72.00  11.15   52
 52  \w   -130.00 -90.00   0.50    0.25    --  -62.00 -71.00 111.16   80
 53  \w   -101.00 -47.00   0.50    0.25    --  -70.00 -75.00   7.60  108
 54  \w   -134.00 -88.00   0.50    0.25    --  -70.00 -77.00-166.56   92
 55  \w    -80.00 -50.00   0.50    0.25    --  -70.00 -77.00-166.56   60
 56  \w    -95.00 -48.00   0.50    0.25    --  -70.00 -77.00-113.98   94
 57  \w    -79.00 -46.00   0.50    0.25    --  -70.00 -75.00  95.99   66
 58  \w   -130.00-105.00   0.50    0.25    --  -70.00 -75.00  95.99   50
 59  \w   -102.00 -76.00   0.50    0.25    --  -70.00 -67.00-155.06   52
 60  \w    -73.00 -48.00   0.50    0.25    --  -70.00 -67.00-155.06   50
 61  \w    -72.00 -45.00   0.50    0.25    --  -70.00 -76.00 -37.78   54
 62  \w   -121.00 -95.00   0.50    0.25    --  -70.00 -76.00 -37.78   52
 63  \w    -79.00 -49.00   0.50    0.60    --  -74.00 -77.00  31.78   60
 64  \w    -85.00 -49.00   0.50    0.60    --  -74.00 -77.00 166.43   72
 65  \w    -94.00 -49.00   0.50    0.60    --  -74.00 -77.00 -44.03   90
 66  \w    -74.00 -49.00   0.50    0.60    --  -74.00 -77.00  77.59   50
 67  \w    -84.00 -53.00   0.50    0.60    --  -78.00 -76.00 -85.73   62
 68  \w    -83.00 -57.00   0.50    0.60    --  -78.00 -65.00  35.13   52
 69  \w    -79.00 -53.00   0.50    0.60    --  -78.00 -76.00  98.04   52
 70  \w   -140.00 -56.00   0.50    0.60    --  -78.00 -75.00 -64.36  168
 71  \w    -79.00 -54.00   0.50    0.60    --  -78.00 -75.00  -3.77   50
 72  \w    -80.00 -55.00   0.50    0.60    --  -78.00 -72.00 171.47   50
 73  \w    -78.00 -53.00   0.50    0.60    --  -78.00 -75.00  63.95   50
 74  \w   -129.00-103.00   0.50    0.60    --  -82.00 -72.00 -15.38   52
 75  \w    -87.00 -58.00   0.50    0.60    --  -82.00 -76.00 156.58   58
 76  \w    -94.00 -58.00   0.50    0.60    --  -82.00 -73.00 112.81   72
 77  \w   -147.00-120.00   0.50    0.60    --  -82.00 -73.00 112.81   54
 78  \w   -138.00-112.00   0.50    0.60    --  -82.00 -76.00 156.58   52
 79  \w    -96.00 -58.00   0.50    0.60    --  -82.00 -72.00 -15.38   76
 80  \w    -97.00 -57.00   0.50    0.60    --  -82.00 -75.00 -50.67   80
 81  \w    -88.00 -61.00   0.50    0.60    --  -82.00 -72.00-118.56   54
 82  \w   -129.00 -57.00   0.50    0.60    --  -82.00 -75.00 134.01  144
 83  \w    -97.00 -57.00   0.50    0.60    --  -82.00 -77.00-136.97   80
 84  \w   -105.00 -62.00   0.50    0.60    --  -86.00 -74.00  18.00   86
 85  \w    -87.00 -62.00   0.50    0.60    --  -86.00 -73.00 161.80   50
 86  \w    -94.00 -65.00   0.50    0.60    --  -86.00 -75.00 -78.48   58
 87  \w   -153.00-122.00   0.50    0.60    --  -86.00 -75.00 -78.48   62
 88  \w    -89.00 -64.00   0.50    0.60    --  -86.00 -68.00  84.04   50
 89  \w   -142.00-116.00   0.50    0.60    --  -86.00 -68.00  84.04   52
 90  \w   -153.00 -61.00   0.50    0.60    --  -86.00 -77.00-152.81  184
 91  \w   -116.00 -61.00   0.50    0.60    --  -86.00 -77.00  40.80  110
 92  \w   -153.00-127.00   0.50    0.60    --  -86.00 -77.00  40.80   52
 93  \w   -100.00 -69.00   0.50    0.60    --  -90.00 -77.00 -18.72   62
 94  \w   -157.00-105.00   0.50    0.60    --  -90.00 -77.00 -18.72  104
 95  \w    -90.00 -65.00   0.50    0.60    --  -90.00 -77.00  -7.07   50
 96  \w    -98.00 -70.00   0.50    0.60    --  -90.00 -64.00  54.46   56
 97  \w   -126.00 -73.00   0.50    0.60    --  -98.00 -76.00 -90.88  106
 98  \w   -158.00 -79.00   0.50    0.60    --  -99.89 -68.00-120.00  158
 99  \w   -103.00 -78.00   0.50    0.60    --  -99.89 -68.00-180.00   50
100  \w   -166.00 -87.00   0.50    0.60    --  -99.89 -68.00 104.56  158
101  \w   -105.00 -59.00   0.50    0.60    --  -99.89  96.00-150.00   92
102  \w   -119.00 -80.00   0.50    0.60    --  -99.89 -68.00-150.00   78
103  \w   -147.00-121.00   0.50    0.60    --  -99.89 -68.00-150.00   52
104  \w   -166.00 -81.00   0.50    0.60    --  -99.89 -68.00  60.00  170
105  \w    -62.00 -36.00   0.50    0.60    --  -99.89 112.00  11.77   52
106  \w   -109.00 -82.00   0.50    0.60    --  -99.89 112.00  11.77   54
107  \w   -111.00 -85.00   0.50    0.60    --  -99.89-117.00 150.00   52
108  \w   -160.00-105.00   0.50    0.60    --  -99.89-145.00-120.00  110
109  \w   -114.00 -75.00   0.50    0.60    --  -99.89 -77.00 -57.12   78
110  \w   -166.00-135.00   0.50    0.60    --  -99.89 -77.00 -57.12   62
111  \w   -164.00 -75.00   0.50    0.60    --  -99.89 -77.00  90.00  178
112  \w   -157.00 -75.00   0.50    0.60    --  -99.89 -75.00  22.87  164
113  \w   -103.00 -75.00   0.50    0.60    --  -99.89 -77.00   0.00   56
114  \w   -150.00-118.00   0.50    0.60    --  -99.89 -77.00   0.00   64
115  \w   -164.00-101.00   0.50    0.60    --  -99.89 -33.00 -60.00  126
116  \w   -164.00 -76.00   0.50    0.60    --  -99.89 -77.00 150.00  176
117  \w     81.00 110.00   0.50    0.60    --  101.14  68.00 -90.00   58
118  \w    132.00 157.00   0.50    0.60    --  101.14  68.00-180.00   50
119  \w     79.00 105.00   0.50    0.60    --  101.14  68.00-180.00   52
120  \w     77.00 129.00   0.50    0.60    --  101.14  77.00-120.00  104
121  \w     78.00 119.00   0.50    0.60    --  101.14  77.00 -60.00   82
122  \w     75.00 104.00   0.50    0.60    --  101.14-117.00  90.00   58
123  \w     35.00  62.00   0.50    0.60    --  101.14 -68.00 150.00   54
124  \w     65.00 126.00   0.50    0.60    --  101.14-145.00  30.00  122
125  \w    101.00 149.00   0.50    0.60    --  101.14  96.00  90.00   96
126  \w     77.00 122.00   0.50    0.60    --  101.14  77.00 -30.00   90
127  \w     51.00  77.00   0.50    0.60    --  101.14-117.00-120.00   52
128  \w     37.00 109.00   0.50    0.60    --  101.14-117.00 150.00  144
129  \w     37.00  97.00   0.50    0.60    --  101.14 -77.00-180.00  120
130  \w    114.00 164.00   0.50    0.60    --  101.14  68.00 -90.00  100
131  \w     34.00  64.00   0.50    0.60    --  101.14 -59.00-150.00   60
132  \w     44.00  95.00   0.50    0.60    --  101.14-117.00 -60.00  102
133  \w     82.00 141.00   0.50    0.60    --  101.14  68.00 150.00  118
134  \w    139.00 164.00   0.50    0.60    --  101.14  68.00  60.00   50
135  \w     38.00  81.00   0.50    0.60    --  101.14 -68.00 120.00   86
136  \w     81.00 107.00   0.50    0.60    --  101.14  68.00  60.00   52
137  \w     38.00  64.00   0.50    0.60    --  101.14 -59.00  60.00   52
138  \w    126.00 162.00   0.50    0.60    --  101.14  68.00-150.00   72
139  \w     37.00  65.00   0.50    0.60    --  101.14 -59.00 -60.00   56
140  \w     76.00 169.00   0.50    0.60    --  101.14  77.00 120.00  186
141  \w     52.00  82.00   0.50    0.60    --  101.14-117.00  60.00   60
142  \w     83.00 109.00   0.50    0.60    --  101.14  68.00-150.00   52
143  \w     85.00 110.00   0.50    0.60    --  101.14-117.00-120.00   50
144  \w     37.00  71.00   0.50    0.60    --  101.14 -68.00 -90.00   68
;
_diffrn_measurement_device 'four-circle diffractometer'
_diffrn_measurement_device_type 'XtaLAB Synergy, Single source at home/near, HyPix3000'
_diffrn_measurement_method '\w scans'
_diffrn_orient_matrix_type 'CrysAlisPro convention (1999,Acta A55,543-557)'
_diffrn_orient_matrix_UB_11 -0.1269002000
_diffrn_orient_matrix_UB_12 0.1042700000
_diffrn_orient_matrix_UB_13 -0.0216032000
_diffrn_orient_matrix_UB_21 0.0341784000
_diffrn_orient_matrix_UB_22 0.0584939000
_diffrn_orient_matrix_UB_23 0.0958816000
_diffrn_orient_matrix_UB_31 0.1274428000
_diffrn_orient_matrix_UB_32 0.0899420000
_diffrn_orient_matrix_UB_33 -0.0732808000
_diffrn_radiation_monochromator mirror
_diffrn_radiation_probe x-ray
_diffrn_radiation_type 'Cu K\a'
_diffrn_radiation_wavelength 1.54184
_diffrn_reflns_av_R_equivalents 0.0311
_diffrn_reflns_av_unetI/netI 0.0190
_diffrn_reflns_Laue_measured_fraction_full 0.999
_diffrn_reflns_Laue_measured_fraction_max 0.987
_diffrn_reflns_limit_h_max 10
_diffrn_reflns_limit_h_min -10
_diffrn_reflns_limit_k_max 12
_diffrn_reflns_limit_k_min -12
_diffrn_reflns_limit_l_max 15
_diffrn_reflns_limit_l_min -15
_diffrn_reflns_number 26262
_diffrn_reflns_point_group_measured_fraction_full 0.999
_diffrn_reflns_point_group_measured_fraction_max 0.987
_diffrn_reflns_theta_full 67.684
_diffrn_reflns_theta_max 71.740
_diffrn_reflns_theta_min 3.517
_diffrn_source 'micro-focus sealed X-ray tube'
_diffrn_source_type 'PhotonJet (Cu) X-ray Source'
_exptl_absorpt_coefficient_mu 8.439
_exptl_absorpt_correction_T_max 1.00000
_exptl_absorpt_correction_T_min 0.51547
_exptl_absorpt_correction_type multi-scan
_exptl_absorpt_process_details
;
CrysAlisPro 1.171.42.57a (Rigaku Oxford Diffraction, 2022)
Empirical absorption correction using spherical harmonics,
implemented in SCALE3 ABSPACK scaling algorithm.
;
_exptl_crystal_colour blue
_exptl_crystal_colour_primary blue
_exptl_crystal_density_diffrn 1.447
_exptl_crystal_description prism
_exptl_crystal_F_000 514
_exptl_crystal_size_max 0.238
_exptl_crystal_size_mid 0.136
_exptl_crystal_size_min 0.115
_refine_diff_density_max 0.445
_refine_diff_density_min -0.478
_refine_diff_density_rms 0.039
_refine_ls_extinction_coef 0.0058(3)
_refine_ls_extinction_expression Fc^*^=kFc[1+0.001xFc^2^\l^3^/sin(2\q)]^-1/4^
_refine_ls_extinction_method 'SHELXL-2014/7 (Sheldrick 2014'
_refine_ls_goodness_of_fit_ref 1.052
_refine_ls_hydrogen_treatment mixed
_refine_ls_matrix_type full
_refine_ls_number_parameters 266
_refine_ls_number_reflns 4329
_refine_ls_number_restraints 3
_refine_ls_restrained_S_all 1.051
_refine_ls_R_factor_all 0.0303
_refine_ls_R_factor_gt 0.0288
_refine_ls_shift/su_max 0.001
_refine_ls_shift/su_mean 0.000
_refine_ls_structure_factor_coef Fsqd
_refine_ls_weighting_details 'w=1/[\s^2^(Fo^2^)+(0.0356P)^2^+0.3997P] where P=(Fo^2^+2Fc^2^)/3'
_refine_ls_weighting_scheme calc
_refine_ls_wR_factor_gt 0.0720
_refine_ls_wR_factor_ref 0.0728
_reflns_Friedel_coverage 0.000
_reflns_number_gt 4141
_reflns_number_total 4329
_reflns_threshold_expression 'I > 2\s(I)'
_cod_data_source_file d3dt02639f2.cif
_cod_data_source_block co_01b_cl
_cod_database_code 7714471
_shelx_shelxl_version_number 2014/7
_chemical_oxdiff_formula 'C H N O Co  Cl'
_shelx_space_group_comment
;
The symmetry employed for this shelxl refinement is uniquely defined
by the following loop, which should always be used as a source of
symmetry information in preference to the above space-group names.
They are only intended as comments.
;
_shelx_estimated_absorpt_t_max 0.444
_shelx_estimated_absorpt_t_min 0.239
_olex2_refinement_description
;
1. Fixed Uiso
 At 1.2 times of:
  All C(H) groups, All C(H,H) groups, All N(H) groups
 At 1.5 times of:
  All O(H,H) groups
2. Restrained distances
 O1-H1A = O1-H1B
 0.85 with sigma of 0.02
 H1A-H1B
 1.34 with sigma of 0.04
3.a Free rotating group:
 O3(H3A,H3B), O2(H2B,H2C)
3.b Ternary CH refined with riding coordinates:
 N5(H5), N2(H2)
3.c Secondary CH2 refined with riding coordinates:
 C17(H17A,H17B), C16(H16A,H16B), C6(H6A,H6B), C14(H14A,H14B), C13(H13A,H13B),
 C12(H12A,H12B), C15(H15A,H15B), C11(H11A,H11B), C7(H7A,H7B), C10(H10A,H10B),
 C9(H9A,H9B), C8(H8A,H8B)
3.d Aromatic/amide H refined with riding coordinates:
 C2(H2A), C4(H4), C3(H3)
;
_olex2_submission_special_instructions 'No special instructions were received'
_oxdiff_exptl_absorpt_empirical_details
;
Empirical correction (ABSPACK) includes:
- Absorption correction using spherical harmonics
- Frame scaling
;
_oxdiff_exptl_absorpt_empirical_full_max 1.886
_oxdiff_exptl_absorpt_empirical_full_min 0.690

loop_
_space_group_symop_operation_xyz
'x, y, z'
'-x, -y, -z'

loop_
_atom_site_label
_atom_site_type_symbol
_atom_site_fract_x
_atom_site_fract_y
_atom_site_fract_z
_atom_site_U_iso_or_equiv
_atom_site_adp_type
_atom_site_occupancy
_atom_site_site_symmetry_order
_atom_site_calc_flag
_atom_site_refinement_flags_posn
_atom_site_refinement_flags_adp
_atom_site_refinement_flags_occupancy
_atom_site_disorder_assembly
_atom_site_disorder_group
Co1 Co 0.60692(3) 0.17796(2) 0.27011(2) 0.02793(10) Uani 1 1 d . . . . .
Cl1 Cl 0.36608(5) 0.15454(4) 0.41023(3) 0.03973(12) Uani 1 1 d . . . . .
Cl2 Cl 1.04433(8) 0.69261(7) 0.10015(5) 0.0731(2) Uani 1 1 d . . . . .
N5 N 0.56101(18) 0.34641(14) 0.14840(11) 0.0322(3) Uani 1 1 d . . . . .
H5 H 0.6581 0.3993 0.1263 0.039 Uiso 1 1 calc R U . . .
O1 O 0.79981(18) 0.53325(17) 0.01365(14) 0.0566(4) Uani 1 1 d D . . . .
H1A H 0.866(3) 0.580(3) 0.033(2) 0.085 Uiso 1 1 d D U . . .
H1B H 0.849(3) 0.482(3) -0.022(2) 0.085 Uiso 1 1 d D U . . .
N1 N 0.48189(17) 0.09396(14) 0.17008(11) 0.0302(3) Uani 1 1 d . . . . .
N3 N 0.85857(18) 0.16710(16) 0.29341(12) 0.0400(4) Uani 1 1 d . . . . .
N2 N 0.6163(2) -0.04495(15) 0.32571(12) 0.0379(3) Uani 1 1 d . . . . .
H2 H 0.6158 -0.0620 0.4029 0.045 Uiso 1 1 calc R U . . .
N4 N 0.68243(19) 0.34409(15) 0.34227(11) 0.0368(3) Uani 1 1 d . . . . .
O3 O -0.1105(2) 0.3813(2) 0.65386(17) 0.0719(5) Uani 1 1 d G . . . .
H3A H -0.0205 0.3716 0.6177 0.108 Uiso 1 1 d G U . . .
H3B H -0.0920 0.3725 0.7177 0.108 Uiso 1 1 d G U . . .
O2 O 0.1456(3) 0.38239(19) 0.48883(18) 0.0799(6) Uani 1 1 d G . . . .
H2B H 0.2009 0.3219 0.4660 0.120 Uiso 1 1 d G U . . .
H2C H 0.1411 0.4396 0.4337 0.120 Uiso 1 1 d G U . . .
C5 C 0.4231(2) -0.02701(17) 0.20119(14) 0.0336(4) Uani 1 1 d . . . . .
C1 C 0.4377(2) 0.17006(17) 0.08452(13) 0.0312(4) Uani 1 1 d . . . . .
C17 C 0.5165(2) 0.30052(17) 0.05438(14) 0.0360(4) Uani 1 1 d . . . . .
H17A H 0.6111 0.2958 0.0030 0.043 Uiso 1 1 calc R U . . .
H17B H 0.4449 0.3624 0.0210 0.043 Uiso 1 1 calc R U . . .
C2 C 0.3296(2) 0.1267(2) 0.02762(15) 0.0399(4) Uani 1 1 d . . . . .
H2A H 0.2961 0.1813 -0.0298 0.048 Uiso 1 1 calc R U . . .
C16 C 0.4338(2) 0.42537(18) 0.19892(15) 0.0392(4) Uani 1 1 d . . . . .
H16A H 0.3536 0.3677 0.2440 0.047 Uiso 1 1 calc R U . . .
H16B H 0.3833 0.4786 0.1439 0.047 Uiso 1 1 calc R U . . .
C4 C 0.3201(2) -0.07727(19) 0.14496(16) 0.0410(4) Uani 1 1 d . . . . .
H4 H 0.2835 -0.1625 0.1656 0.049 Uiso 1 1 calc R U . . .
C6 C 0.4684(3) -0.09739(18) 0.30378(15) 0.0425(4) Uani 1 1 d . . . . .
H6A H 0.3837 -0.0896 0.3615 0.051 Uiso 1 1 calc R U . . .
H6B H 0.4817 -0.1889 0.3003 0.051 Uiso 1 1 calc R U . . .
C14 C 0.5644(3) 0.4446(2) 0.36402(17) 0.0472(5) Uani 1 1 d . . . . .
H14A H 0.6132 0.5090 0.3951 0.057 Uiso 1 1 calc R U . . .
H14B H 0.4768 0.4049 0.4158 0.057 Uiso 1 1 calc R U . . .
C3 C 0.2728(2) 0.0009(2) 0.05806(16) 0.0451(5) Uani 1 1 d . . . . .
H3 H 0.2026 -0.0310 0.0198 0.054 Uiso 1 1 calc R U . . .
C13 C 0.8298(2) 0.4022(2) 0.27713(16) 0.0457(5) Uani 1 1 d . . . . .
H13A H 0.8904 0.4437 0.3201 0.055 Uiso 1 1 calc R U . . .
H13B H 0.8044 0.4672 0.2186 0.055 Uiso 1 1 calc R U . . .
C12 C 0.9256(2) 0.2937(2) 0.23471(17) 0.0497(5) Uani 1 1 d . . . . .
H12A H 0.9211 0.3002 0.1593 0.060 Uiso 1 1 calc R U . . .
H12B H 1.0358 0.3009 0.2441 0.060 Uiso 1 1 calc R U . . .
C15 C 0.4996(3) 0.51238(19) 0.26512(18) 0.0477(5) Uani 1 1 d . . . . .
H15A H 0.4160 0.5705 0.2869 0.057 Uiso 1 1 calc R U . . .
H15B H 0.5841 0.5655 0.2199 0.057 Uiso 1 1 calc R U . . .
C11 C 0.7300(3) 0.2700(2) 0.44069(15) 0.0480(5) Uani 1 1 d . . . . .
H11A H 0.6381 0.2272 0.4863 0.058 Uiso 1 1 calc R U . . .
H11B H 0.7764 0.3278 0.4791 0.058 Uiso 1 1 calc R U . . .
C7 C 0.7556(3) -0.1105(2) 0.27583(18) 0.0539(5) Uani 1 1 d . . . . .
H7A H 0.7617 -0.0892 0.1991 0.065 Uiso 1 1 calc R U . . .
H7B H 0.7406 -0.2038 0.2964 0.065 Uiso 1 1 calc R U . . .
C10 C 0.8520(3) 0.1690(2) 0.40907(16) 0.0502(5) Uani 1 1 d . . . . .
H10A H 0.9558 0.1910 0.4236 0.060 Uiso 1 1 calc R U . . .
H10B H 0.8216 0.0838 0.4501 0.060 Uiso 1 1 calc R U . . .
C9 C 0.9648(3) 0.0636(2) 0.2596(2) 0.0570(6) Uani 1 1 d . . . . .
H9A H 1.0687 0.0759 0.2789 0.068 Uiso 1 1 calc R U . . .
H9B H 0.9773 0.0739 0.1826 0.068 Uiso 1 1 calc R U . . .
C8 C 0.9096(3) -0.0736(2) 0.3062(2) 0.0593(6) Uani 1 1 d . . . . .
H8A H 0.9911 -0.1329 0.2834 0.071 Uiso 1 1 calc R U . . .
H8B H 0.8983 -0.0845 0.3831 0.071 Uiso 1 1 calc R U . . .

loop_
_atom_site_aniso_label
_atom_site_aniso_U_11
_atom_site_aniso_U_22
_atom_site_aniso_U_33
_atom_site_aniso_U_23
_atom_site_aniso_U_13
_atom_site_aniso_U_12
Co1 0.03217(16) 0.02802(15) 0.02446(14) -0.00607(10) -0.00503(10) -0.00160(10)
Cl1 0.0444(2) 0.0370(2) 0.0351(2) -0.00692(17) 0.00383(18) -0.00094(18)
Cl2 0.0784(4) 0.0736(4) 0.0744(4) -0.0365(3) -0.0026(3) -0.0286(3)
N5 0.0350(8) 0.0294(7) 0.0326(7) -0.0056(6) -0.0058(6) -0.0040(6)
O1 0.0405(8) 0.0635(10) 0.0662(10) -0.0090(8) -0.0111(7) -0.0047(7)
N1 0.0349(7) 0.0300(7) 0.0263(7) -0.0081(6) -0.0027(6) -0.0035(6)
N3 0.0348(8) 0.0484(9) 0.0349(8) -0.0021(7) -0.0051(6) -0.0001(7)
N2 0.0500(9) 0.0332(8) 0.0301(7) -0.0053(6) -0.0056(7) 0.0059(7)
N4 0.0428(9) 0.0397(8) 0.0294(7) -0.0095(6) -0.0048(6) -0.0097(7)
O3 0.0654(11) 0.0748(12) 0.0782(12) -0.0157(10) -0.0171(9) 0.0012(10)
O2 0.0780(13) 0.0624(11) 0.0975(15) -0.0230(10) 0.0007(11) 0.0210(10)
C5 0.0386(9) 0.0298(8) 0.0323(9) -0.0109(7) 0.0025(7) -0.0045(7)
C1 0.0324(8) 0.0372(9) 0.0248(8) -0.0086(7) -0.0026(6) -0.0008(7)
C17 0.0433(10) 0.0367(9) 0.0276(8) -0.0018(7) -0.0087(7) -0.0030(8)
C2 0.0394(10) 0.0511(11) 0.0329(9) -0.0135(8) -0.0096(8) -0.0003(8)
C16 0.0411(10) 0.0324(9) 0.0436(10) -0.0057(8) -0.0063(8) 0.0039(8)
C4 0.0417(10) 0.0379(10) 0.0454(10) -0.0192(8) 0.0027(8) -0.0101(8)
C6 0.0590(12) 0.0276(9) 0.0387(10) -0.0042(7) -0.0013(9) -0.0063(8)
C14 0.0583(13) 0.0413(11) 0.0461(11) -0.0228(9) -0.0014(9) -0.0086(9)
C3 0.0397(10) 0.0565(12) 0.0455(11) -0.0260(10) -0.0058(9) -0.0087(9)
C13 0.0453(11) 0.0486(11) 0.0437(11) -0.0058(9) -0.0083(9) -0.0192(9)
C12 0.0364(10) 0.0605(13) 0.0468(12) 0.0022(10) -0.0016(9) -0.0100(9)
C15 0.0538(12) 0.0316(9) 0.0578(12) -0.0153(9) -0.0001(10) -0.0007(9)
C11 0.0573(13) 0.0601(13) 0.0296(9) -0.0098(9) -0.0120(9) -0.0127(10)
C7 0.0662(14) 0.0439(11) 0.0512(12) -0.0135(9) -0.0037(11) 0.0167(10)
C10 0.0530(12) 0.0610(13) 0.0373(10) -0.0003(9) -0.0181(9) -0.0087(10)
C9 0.0424(12) 0.0667(15) 0.0574(13) -0.0051(11) -0.0013(10) 0.0146(11)
C8 0.0558(14) 0.0585(14) 0.0607(14) -0.0064(11) -0.0071(11) 0.0241(11)

loop_
_atom_type_symbol
_atom_type_description
_atom_type_scat_dispersion_real
_atom_type_scat_dispersion_imag
_atom_type_scat_source
C C 0.0181 0.0091 'International Tables Vol C Tables 4.2.6.8 and 6.1.1.4'
H H 0.0000 0.0000 'International Tables Vol C Tables 4.2.6.8 and 6.1.1.4'
Cl Cl 0.3639 0.7018 'International Tables Vol C Tables 4.2.6.8 and 6.1.1.4'
Co Co -2.3653 3.6143 'International Tables Vol C Tables 4.2.6.8 and 6.1.1.4'
N N 0.0311 0.0180 'International Tables Vol C Tables 4.2.6.8 and 6.1.1.4'
O O 0.0492 0.0322 'International Tables Vol C Tables 4.2.6.8 and 6.1.1.4'

loop_
_geom_angle_atom_site_label_1
_geom_angle_atom_site_label_2
_geom_angle_atom_site_label_3
_geom_angle
_geom_angle_site_symmetry_1
_geom_angle_site_symmetry_3
_geom_angle_publ_flag
N5 Co1 Cl1 106.00(4) . . ?
N5 Co1 N2 149.78(5) . . ?
N5 Co1 N4 78.93(5) . . ?
N1 Co1 Cl1 90.22(4) . . ?
N1 Co1 N5 77.17(5) . . ?
N1 Co1 N3 131.65(6) . . ?
N1 Co1 N2 73.62(6) . . ?
N1 Co1 N4 154.23(6) . . ?
N3 Co1 Cl1 127.78(4) . . ?
N3 Co1 N5 112.05(6) . . ?
N3 Co1 N2 82.64(6) . . ?
N3 Co1 N4 67.24(6) . . ?
N2 Co1 Cl1 81.93(4) . . ?
N4 Co1 Cl1 87.17(4) . . ?
N4 Co1 N2 131.12(6) . . ?
Co1 N5 H5 108.9 . . ?
C17 N5 Co1 109.84(10) . . ?
C17 N5 H5 108.9 . . ?
C17 N5 C16 112.54(14) . . ?
C16 N5 Co1 107.66(11) . . ?
C16 N5 H5 108.9 . . ?
H1A O1 H1B 109(3) . . ?
C5 N1 Co1 120.22(12) . . ?
C1 N1 Co1 118.74(11) . . ?
C1 N1 C5 119.97(15) . . ?
C12 N3 Co1 103.50(12) . . ?
C12 N3 C10 107.34(16) . . ?
C10 N3 Co1 103.62(12) . . ?
C9 N3 Co1 122.12(14) . . ?
C9 N3 C12 107.86(16) . . ?
C9 N3 C10 111.39(16) . . ?
Co1 N2 H2 108.2 . . ?
C6 N2 Co1 105.99(11) . . ?
C6 N2 H2 108.2 . . ?
C6 N2 C7 110.56(16) . . ?
C7 N2 Co1 115.53(13) . . ?
C7 N2 H2 108.2 . . ?
C14 N4 Co1 118.20(12) . . ?
C14 N4 C13 111.28(16) . . ?
C13 N4 Co1 108.57(11) . . ?
C11 N4 Co1 99.35(11) . . ?
C11 N4 C14 112.11(15) . . ?
C11 N4 C13 106.18(15) . . ?
H3A O3 H3B 104.5 . . ?
H2B O2 H2C 104.5 . . ?
N1 C5 C4 121.35(17) . . ?
N1 C5 C6 114.87(15) . . ?
C4 C5 C6 123.64(17) . . ?
N1 C1 C17 115.26(14) . . ?
N1 C1 C2 121.20(17) . . ?
C2 C1 C17 123.51(16) . . ?
N5 C17 C1 111.51(14) . . ?
N5 C17 H17A 109.3 . . ?
N5 C17 H17B 109.3 . . ?
C1 C17 H17A 109.3 . . ?
C1 C17 H17B 109.3 . . ?
H17A C17 H17B 108.0 . . ?
C1 C2 H2A 120.7 . . ?
C3 C2 C1 118.64(18) . . ?
C3 C2 H2A 120.7 . . ?
N5 C16 H16A 109.3 . . ?
N5 C16 H16B 109.3 . . ?
N5 C16 C15 111.72(16) . . ?
H16A C16 H16B 107.9 . . ?
C15 C16 H16A 109.3 . . ?
C15 C16 H16B 109.3 . . ?
C5 C4 H4 120.6 . . ?
C3 C4 C5 118.89(18) . . ?
C3 C4 H4 120.6 . . ?
N2 C6 C5 111.34(15) . . ?
N2 C6 H6A 109.4 . . ?
N2 C6 H6B 109.4 . . ?
C5 C6 H6A 109.4 . . ?
C5 C6 H6B 109.4 . . ?
H6A C6 H6B 108.0 . . ?
N4 C14 H14A 108.9 . . ?
N4 C14 H14B 108.9 . . ?
N4 C14 C15 113.17(16) . . ?
H14A C14 H14B 107.8 . . ?
C15 C14 H14A 108.9 . . ?
C15 C14 H14B 108.9 . . ?
C2 C3 H3 120.1 . . ?
C4 C3 C2 119.87(17) . . ?
C4 C3 H3 120.1 . . ?
N4 C13 H13A 110.2 . . ?
N4 C13 H13B 110.2 . . ?
N4 C13 C12 107.67(16) . . ?
H13A C13 H13B 108.5 . . ?
C12 C13 H13A 110.2 . . ?
C12 C13 H13B 110.2 . . ?
N3 C12 C13 108.94(16) . . ?
N3 C12 H12A 109.9 . . ?
N3 C12 H12B 109.9 . . ?
C13 C12 H12A 109.9 . . ?
C13 C12 H12B 109.9 . . ?
H12A C12 H12B 108.3 . . ?
C16 C15 C14 116.53(16) . . ?
C16 C15 H15A 108.2 . . ?
C16 C15 H15B 108.2 . . ?
C14 C15 H15A 108.2 . . ?
C14 C15 H15B 108.2 . . ?
H15A C15 H15B 107.3 . . ?
N4 C11 H11A 110.2 . . ?
N4 C11 H11B 110.2 . . ?
N4 C11 C10 107.75(16) . . ?
H11A C11 H11B 108.5 . . ?
C10 C11 H11A 110.2 . . ?
C10 C11 H11B 110.2 . . ?
N2 C7 H7A 108.9 . . ?
N2 C7 H7B 108.9 . . ?
N2 C7 C8 113.38(18) . . ?
H7A C7 H7B 107.7 . . ?
C8 C7 H7A 108.9 . . ?
C8 C7 H7B 108.9 . . ?
N3 C10 C11 108.73(16) . . ?
N3 C10 H10A 109.9 . . ?
N3 C10 H10B 109.9 . . ?
C11 C10 H10A 109.9 . . ?
C11 C10 H10B 109.9 . . ?
H10A C10 H10B 108.3 . . ?
N3 C9 H9A 108.4 . . ?
N3 C9 H9B 108.4 . . ?
N3 C9 C8 115.41(19) . . ?
H9A C9 H9B 107.5 . . ?
C8 C9 H9A 108.4 . . ?
C8 C9 H9B 108.4 . . ?
C7 C8 C9 114.61(19) . . ?
C7 C8 H8A 108.6 . . ?
C7 C8 H8B 108.6 . . ?
C9 C8 H8A 108.6 . . ?
C9 C8 H8B 108.6 . . ?
H8A C8 H8B 107.6 . . ?

loop_
_geom_bond_atom_site_label_1
_geom_bond_atom_site_label_2
_geom_bond_distance
_geom_bond_site_symmetry_2
_geom_bond_publ_flag
Co1 Cl1 2.5082(5) . ?
Co1 N5 2.2146(14) . ?
Co1 N1 2.1017(14) . ?
Co1 N3 2.2047(16) . ?
Co1 N2 2.3192(15) . ?
Co1 N4 2.2571(15) . ?
N5 H5 0.9800 . ?
N5 C17 1.482(2) . ?
N5 C16 1.493(2) . ?
O1 H1A 0.846(17) . ?
O1 H1B 0.837(17) . ?
N1 C5 1.340(2) . ?
N1 C1 1.340(2) . ?
N3 C12 1.482(3) . ?
N3 C10 1.489(2) . ?
N3 C9 1.482(3) . ?
N2 H2 0.9800 . ?
N2 C6 1.467(3) . ?
N2 C7 1.480(3) . ?
N4 C14 1.475(3) . ?
N4 C13 1.477(2) . ?
N4 C11 1.474(2) . ?
O3 H3A 0.8501 . ?
O3 H3B 0.8502 . ?
O2 H2B 0.8502 . ?
O2 H2C 0.8500 . ?
C5 C4 1.383(3) . ?
C5 C6 1.497(3) . ?
C1 C17 1.494(3) . ?
C1 C2 1.388(2) . ?
C17 H17A 0.9700 . ?
C17 H17B 0.9700 . ?
C2 H2A 0.9300 . ?
C2 C3 1.381(3) . ?
C16 H16A 0.9700 . ?
C16 H16B 0.9700 . ?
C16 C15 1.520(3) . ?
C4 H4 0.9300 . ?
C4 C3 1.374(3) . ?
C6 H6A 0.9700 . ?
C6 H6B 0.9700 . ?
C14 H14A 0.9700 . ?
C14 H14B 0.9700 . ?
C14 C15 1.520(3) . ?
C3 H3 0.9300 . ?
C13 H13A 0.9700 . ?
C13 H13B 0.9700 . ?
C13 C12 1.519(3) . ?
C12 H12A 0.9700 . ?
C12 H12B 0.9700 . ?
C15 H15A 0.9700 . ?
C15 H15B 0.9700 . ?
C11 H11A 0.9700 . ?
C11 H11B 0.9700 . ?
C11 C10 1.533(3) . ?
C7 H7A 0.9700 . ?
C7 H7B 0.9700 . ?
C7 C8 1.498(3) . ?
C10 H10A 0.9700 . ?
C10 H10B 0.9700 . ?
C9 H9A 0.9700 . ?
C9 H9B 0.9700 . ?
C9 C8 1.509(3) . ?
C8 H8A 0.9700 . ?
C8 H8B 0.9700 . ?

loop_
_geom_torsion_atom_site_label_1
_geom_torsion_atom_site_label_2
_geom_torsion_atom_site_label_3
_geom_torsion_atom_site_label_4
_geom_torsion
_geom_torsion_site_symmetry_1
_geom_torsion_site_symmetry_2
_geom_torsion_site_symmetry_3
_geom_torsion_site_symmetry_4
_geom_torsion_publ_flag
Co1 N5 C17 C1 28.56(18) . . . . ?
Co1 N5 C16 C15 80.51(16) . . . . ?
Co1 N1 C5 C4 169.89(13) . . . . ?
Co1 N1 C5 C6 -6.0(2) . . . . ?
Co1 N1 C1 C17 14.49(19) . . . . ?
Co1 N1 C1 C2 -167.33(13) . . . . ?
Co1 N3 C12 C13 55.82(17) . . . . ?
Co1 N3 C10 C11 -42.27(18) . . . . ?
Co1 N3 C9 C8 -56.8(2) . . . . ?
Co1 N2 C6 C5 38.11(17) . . . . ?
Co1 N2 C7 C8 66.8(2) . . . . ?
Co1 N4 C14 C15 -59.0(2) . . . . ?
Co1 N4 C13 C12 -33.78(18) . . . . ?
Co1 N4 C11 C10 54.31(16) . . . . ?
N5 C16 C15 C14 -66.6(2) . . . . ?
N1 C5 C4 C3 -2.7(3) . . . . ?
N1 C5 C6 N2 -24.2(2) . . . . ?
N1 C1 C17 N5 -29.0(2) . . . . ?
N1 C1 C2 C3 -2.7(3) . . . . ?
N3 C9 C8 C7 62.7(3) . . . . ?
N2 C7 C8 C9 -70.4(3) . . . . ?
N4 C14 C15 C16 52.5(3) . . . . ?
N4 C13 C12 N3 -13.6(2) . . . . ?
N4 C11 C10 N3 -9.2(2) . . . . ?
C5 N1 C1 C17 -177.28(15) . . . . ?
C5 N1 C1 C2 0.9(2) . . . . ?
C5 C4 C3 C2 0.8(3) . . . . ?
C1 N1 C5 C4 1.8(3) . . . . ?
C1 N1 C5 C6 -174.07(15) . . . . ?
C1 C2 C3 C4 1.8(3) . . . . ?
C17 N5 C16 C15 -158.30(16) . . . . ?
C17 C1 C2 C3 175.31(17) . . . . ?
C2 C1 C17 N5 152.88(16) . . . . ?
C16 N5 C17 C1 -91.37(18) . . . . ?
C4 C5 C6 N2 160.02(17) . . . . ?
C6 N2 C7 C8 -172.84(18) . . . . ?
C6 C5 C4 C3 172.86(18) . . . . ?
C14 N4 C13 C12 -165.52(16) . . . . ?
C14 N4 C11 C10 -179.97(16) . . . . ?
C13 N4 C14 C15 67.7(2) . . . . ?
C13 N4 C11 C10 -58.3(2) . . . . ?
C12 N3 C10 C11 66.8(2) . . . . ?
C12 N3 C9 C8 -176.2(2) . . . . ?
C11 N4 C14 C15 -173.60(17) . . . . ?
C11 N4 C13 C12 72.24(19) . . . . ?
C7 N2 C6 C5 -87.79(19) . . . . ?
C10 N3 C12 C13 -53.4(2) . . . . ?
C10 N3 C9 C8 66.2(3) . . . . ?
C9 N3 C12 C13 -173.50(17) . . . . ?
C9 N3 C10 C11 -175.30(18) . . . . ?
